data_7216538
loop_
_publ_author_name
'Cruickshank, Dyanne L.'
'Younis, Yassir'
'Njuguna, Nicholas M.'
'Ongarora, Dennis S. B.'
'Chibale, Kelly'
'Caira, Mino R.'

_publ_section_title
;
 Alternative solid-state forms of a potent antimalarial aminopyridine:
 X-ray crystallographic, thermal and solubility aspects
;
_journal_issue 26
_journal_name_full CrystEngComm
_journal_page_first 5781
_journal_paper_doi 10.1039/c3ce41798k
_journal_volume 16
_journal_year 2014
_chemical_formula_moiety 'C18 H17 N3 O3 S'
_chemical_formula_sum 'C18 H17 N3 O3 S'
_chemical_formula_weight 355.41
_chemical_melting_point 467.5
_chemical_name_common MMP
_chemical_name_systematic
; 
 3-6(-Methoxypyridin-3-yl)-5-(4-methylsulfonylphenyl)-
pyridine-2-amine 
;
_space_group_IT_number 14
_symmetry_cell_setting monoclinic
_symmetry_space_group_name_Hall '-P 2ybc'
_symmetry_space_group_name_H-M 'P 1 21/c 1'
_atom_sites_solution_hydrogens geom
_atom_sites_solution_primary direct
_atom_sites_solution_secondary difmap
_audit_creation_method SHELXL-97
_cell_angle_alpha 90.00
_cell_angle_beta 105.4020(10)
_cell_angle_gamma 90.00
_cell_formula_units_Z 4
_cell_length_a 14.0063(3)
_cell_length_b 16.8616(4)
_cell_length_c 7.8007(5)
_cell_measurement_reflns_used 3628
_cell_measurement_temperature 173(2)
_cell_measurement_theta_max 26.43
_cell_measurement_theta_min 2.85
_cell_volume 1776.12(13)
_computing_cell_refinement 'DENZO-SMN (Otwinowski & Minor, 1997)'
_computing_data_collection 'COLLECT 2000'
_computing_data_reduction 'DENZO-SMN (Otwinowski & Minor, 1997)'
_computing_molecular_graphics 'POV-ray for Windows v3.6'
_computing_publication_material 'PLATON (Spek, 2003)'
_computing_structure_refinement 'SHELXL-97 (Sheldrick, 2007)'
_computing_structure_solution 'SHELXS-97 (Sheldrick, 2007)'
_diffrn_ambient_temperature 173(2)
_diffrn_measured_fraction_theta_full 0.991
_diffrn_measured_fraction_theta_max 0.991
_diffrn_measurement_device_type 'Nonius Kappa CCD diffractometer'
_diffrn_measurement_method 'phi-, omega-scans of 1.0 deg'
_diffrn_radiation_monochromator graphite
_diffrn_radiation_source 'fine-focus sealed tube'
_diffrn_radiation_type MoK\a
_diffrn_radiation_wavelength 0.71073
_diffrn_reflns_av_R_equivalents 0.0389
_diffrn_reflns_av_sigmaI/netI 0.0250
_diffrn_reflns_limit_h_max 17
_diffrn_reflns_limit_h_min -17
_diffrn_reflns_limit_k_max 21
_diffrn_reflns_limit_k_min -20
_diffrn_reflns_limit_l_max 9
_diffrn_reflns_limit_l_min -9
_diffrn_reflns_number 31335
_diffrn_reflns_theta_full 26.43
_diffrn_reflns_theta_max 26.43
_diffrn_reflns_theta_min 2.85
_exptl_absorpt_coefficient_mu 0.204
_exptl_absorpt_correction_T_max 0.9799
_exptl_absorpt_correction_T_min 0.9546
_exptl_absorpt_correction_type empirical
_exptl_absorpt_process_details 'SADABS (Sheldrick, 2011)'
_exptl_crystal_colour colourless
_exptl_crystal_density_diffrn 1.329
_exptl_crystal_density_method 'not measured'
_exptl_crystal_description needles
_exptl_crystal_F_000 744
_exptl_crystal_size_max 0.23
_exptl_crystal_size_mid 0.23
_exptl_crystal_size_min 0.10
_refine_diff_density_max 0.213
_refine_diff_density_min -0.324
_refine_diff_density_rms 0.042
_refine_ls_extinction_method none
_refine_ls_goodness_of_fit_ref 1.012
_refine_ls_hydrogen_treatment constr
_refine_ls_matrix_type full
_refine_ls_number_parameters 228
_refine_ls_number_reflns 3628
_refine_ls_number_restraints 0
_refine_ls_restrained_S_all 1.012
_refine_ls_R_factor_all 0.0585
_refine_ls_R_factor_gt 0.0388
_refine_ls_shift/su_max 0.000
_refine_ls_shift/su_mean 0.000
_refine_ls_structure_factor_coef Fsqd
_refine_ls_weighting_details 'calc w=1/[\s^2^(Fo^2^)+(0.0507P)^2^+0.6031P] where P=(Fo^2^+2Fc^2^)/3'
_refine_ls_weighting_scheme calc
_refine_ls_wR_factor_gt 0.0913
_refine_ls_wR_factor_ref 0.1012
_reflns_number_gt 2769
_reflns_number_total 3628
_reflns_threshold_expression >2sigma(I)
_cod_data_source_file c3ce41798k.txt
_cod_data_source_block d:\dyanne\2012\struct~1\007\sadabs\newp21c
_cod_depositor_comments 'Adding full bibliography for 7216538--7216544.cif.'
_cod_original_sg_symbol_H-M 'P 21/c'
_cod_database_code 7216538

loop_
_symmetry_equiv_pos_as_xyz
'x, y, z'
'-x, y+1/2, -z+1/2'
'-x, -y, -z'
'x, -y-1/2, z-1/2'

loop_
_atom_site_label
_atom_site_type_symbol
_atom_site_fract_x
_atom_site_fract_y
_atom_site_fract_z
_atom_site_U_iso_or_equiv
_atom_site_adp_type
_atom_site_occupancy
_atom_site_symmetry_multiplicity
_atom_site_calc_flag
_atom_site_refinement_flags
S22 S 0.39051(3) 0.11566(3) 1.23841(5) 0.03660(14) Uani 1 1 d .
O2 O -0.40514(9) 0.31746(7) 0.16337(19) 0.0476(3) Uani 1 1 d .
O23 O 0.34687(10) 0.08648(8) 1.37248(16) 0.0509(4) Uani 1 1 d .
O24 O 0.48098(9) 0.08028(7) 1.22250(16) 0.0436(3) Uani 1 1 d .
N4 N -0.23477(10) 0.30746(8) 0.26247(19) 0.0372(3) Uani 1 1 d .
C12 C 0.10238(12) 0.04057(10) 0.3954(2) 0.0342(4) Uani 1 1 d .
H12 H 0.1598 0.0080 0.4230 0.041 Uiso 1 1 calc R
N15 N -0.10078(11) 0.07129(8) 0.02366(18) 0.0405(4) Uani 1 1 d .
H15A H -0.0840 0.0385 -0.0512 0.049 Uiso 1 1 calc R
H15B H -0.1554 0.0995 -0.0108 0.049 Uiso 1 1 calc R
C1 C -0.39337(15) 0.40216(11) 0.1811(3) 0.0579(6) Uani 1 1 d .
H1A H -0.3610 0.4155 0.3053 0.087 Uiso 1 1 calc R
H1B H -0.4585 0.4277 0.1453 0.087 Uiso 1 1 calc R
H1C H -0.3526 0.4210 0.1050 0.087 Uiso 1 1 calc R
C3 C -0.32170(12) 0.27293(10) 0.2015(2) 0.0351(4) Uani 1 1 d .
C5 C -0.15482(12) 0.25972(10) 0.2955(2) 0.0351(4) Uani 1 1 d .
H5 H -0.0916 0.2838 0.3380 0.042 Uiso 1 1 calc R
C6 C -0.15753(12) 0.17869(9) 0.2725(2) 0.0303(4) Uani 1 1 d .
C7 C -0.25171(12) 0.14475(10) 0.2111(2) 0.0374(4) Uani 1 1 d .
H7 H -0.2582 0.0890 0.1949 0.045 Uiso 1 1 calc R
C8 C -0.33410(13) 0.19154(10) 0.1745(2) 0.0403(4) Uani 1 1 d .
H8 H -0.3983 0.1692 0.1317 0.048 Uiso 1 1 calc R
C9 C -0.06537(12) 0.13107(9) 0.3169(2) 0.0314(4) Uani 1 1 d .
C10 C 0.00244(12) 0.13723(10) 0.4812(2) 0.0337(4) Uani 1 1 d .
H10 H -0.0105 0.1729 0.5665 0.040 Uiso 1 1 calc R
C11 C 0.08967(12) 0.09237(10) 0.5255(2) 0.0323(4) Uani 1 1 d .
N13 N 0.03962(10) 0.03315(8) 0.23365(17) 0.0340(3) Uani 1 1 d .
C14 C -0.04254(12) 0.07833(9) 0.1917(2) 0.0310(4) Uani 1 1 d .
C16 C 0.16323(12) 0.09845(10) 0.7011(2) 0.0321(4) Uani 1 1 d .
C17 C 0.26273(12) 0.08113(10) 0.7189(2) 0.0344(4) Uani 1 1 d .
H17 H 0.2833 0.0659 0.6170 0.041 Uiso 1 1 calc R
C18 C 0.33227(12) 0.08573(10) 0.8827(2) 0.0338(4) Uani 1 1 d .
H18 H 0.3997 0.0732 0.8931 0.041 Uiso 1 1 calc R
C19 C 0.30229(12) 0.10878(9) 1.0309(2) 0.0322(4) Uani 1 1 d .
C20 C 0.20375(13) 0.12594(11) 1.0168(2) 0.0403(4) Uani 1 1 d .
H20 H 0.1835 0.1415 1.1189 0.048 Uiso 1 1 calc R
C21 C 0.13528(13) 0.12031(11) 0.8532(2) 0.0405(4) Uani 1 1 d .
H21 H 0.0677 0.1316 0.8441 0.049 Uiso 1 1 calc R
C25 C 0.41024(15) 0.21803(11) 1.2746(3) 0.0501(5) Uani 1 1 d .
H25A H 0.3481 0.2436 1.2789 0.075 Uiso 1 1 calc R
H25B H 0.4334 0.2410 1.1774 0.075 Uiso 1 1 calc R
H25C H 0.4602 0.2266 1.3876 0.075 Uiso 1 1 calc R

loop_
_atom_site_aniso_label
_atom_site_aniso_U_11
_atom_site_aniso_U_22
_atom_site_aniso_U_33
_atom_site_aniso_U_23
_atom_site_aniso_U_13
_atom_site_aniso_U_12
S22 0.0401(3) 0.0435(3) 0.0248(2) 0.00129(17) 0.00608(17) -0.00663(19)
O2 0.0333(6) 0.0378(7) 0.0656(9) -0.0051(6) 0.0023(6) 0.0056(5)
O23 0.0524(8) 0.0723(9) 0.0285(7) 0.0094(6) 0.0117(6) -0.0088(7)
O24 0.0376(7) 0.0515(8) 0.0384(7) 0.0008(6) 0.0041(5) -0.0025(6)
N4 0.0327(8) 0.0316(7) 0.0447(9) -0.0061(6) 0.0057(6) -0.0006(6)
C12 0.0350(9) 0.0372(9) 0.0296(8) 0.0002(7) 0.0072(7) 0.0049(7)
N15 0.0478(9) 0.0409(8) 0.0276(7) -0.0056(6) 0.0009(6) 0.0169(7)
C1 0.0505(12) 0.0374(11) 0.0738(15) -0.0071(10) -0.0044(11) 0.0112(9)
C3 0.0310(9) 0.0351(9) 0.0378(9) -0.0026(7) 0.0066(7) 0.0011(7)
C5 0.0287(8) 0.0356(9) 0.0391(10) -0.0059(7) 0.0060(7) -0.0022(7)
C6 0.0325(8) 0.0319(9) 0.0271(8) -0.0025(6) 0.0087(7) -0.0007(7)
C7 0.0395(9) 0.0291(8) 0.0434(10) -0.0026(7) 0.0106(8) -0.0040(7)
C8 0.0306(9) 0.0368(10) 0.0514(11) -0.0053(8) 0.0068(8) -0.0063(7)
C9 0.0340(9) 0.0302(8) 0.0301(9) -0.0016(6) 0.0088(7) -0.0001(7)
C10 0.0351(9) 0.0373(9) 0.0293(8) -0.0062(7) 0.0093(7) 0.0001(7)
C11 0.0348(9) 0.0362(9) 0.0261(8) -0.0014(7) 0.0083(7) -0.0006(7)
N13 0.0380(8) 0.0349(8) 0.0269(7) -0.0028(6) 0.0048(6) 0.0066(6)
C14 0.0363(9) 0.0296(8) 0.0263(8) -0.0006(6) 0.0067(7) 0.0019(7)
C16 0.0351(9) 0.0345(9) 0.0259(8) -0.0018(7) 0.0069(7) -0.0011(7)
C17 0.0387(9) 0.0396(9) 0.0261(8) -0.0028(7) 0.0109(7) -0.0014(7)
C18 0.0321(8) 0.0387(9) 0.0303(9) 0.0004(7) 0.0080(7) -0.0032(7)
C19 0.0365(9) 0.0342(9) 0.0252(8) 0.0006(7) 0.0068(7) -0.0053(7)
C20 0.0407(10) 0.0534(11) 0.0283(9) -0.0078(8) 0.0118(8) -0.0025(8)
C21 0.0344(9) 0.0554(12) 0.0314(9) -0.0060(8) 0.0085(7) 0.0013(8)
C25 0.0599(12) 0.0481(11) 0.0391(10) -0.0123(9) 0.0076(9) -0.0101(9)

loop_
_atom_type_symbol
_atom_type_description
_atom_type_scat_dispersion_real
_atom_type_scat_dispersion_imag
_atom_type_scat_source
C C 0.0033 0.0016 'International Tables Vol C Tables 4.2.6.8 and 6.1.1.4'
H H 0.0000 0.0000 'International Tables Vol C Tables 4.2.6.8 and 6.1.1.4'
N N 0.0061 0.0033 'International Tables Vol C Tables 4.2.6.8 and 6.1.1.4'
O O 0.0106 0.0060 'International Tables Vol C Tables 4.2.6.8 and 6.1.1.4'
S S 0.1246 0.1234 'International Tables Vol C Tables 4.2.6.8 and 6.1.1.4'

loop_
_geom_angle_atom_site_label_1
_geom_angle_atom_site_label_2
_geom_angle_atom_site_label_3
_geom_angle
O23 S22 O24 118.58(8)
O23 S22 C25 107.42(9)
O24 S22 C25 108.48(9)
O23 S22 C19 108.53(8)
O24 S22 C19 108.25(8)
C25 S22 C19 104.73(9)
C3 O2 C1 117.30(14)
C3 N4 C5 116.48(14)
N13 C12 C11 124.70(15)
N13 C12 H12 117.6
C11 C12 H12 117.6
C14 N15 H15A 120.0
C14 N15 H15B 120.0
H15A N15 H15B 120.0
O2 C1 H1A 109.5
O2 C1 H1B 109.5
H1A C1 H1B 109.5
O2 C1 H1C 109.5
H1A C1 H1C 109.5
H1B C1 H1C 109.5
N4 C3 O2 119.65(15)
N4 C3 C8 123.76(15)
O2 C3 C8 116.59(15)
N4 C5 C6 125.11(15)
N4 C5 H5 117.4
C6 C5 H5 117.4
C5 C6 C7 116.16(15)
C5 C6 C9 121.01(14)
C7 C6 C9 122.80(15)
C8 C7 C6 120.19(16)
C8 C7 H7 119.9
C6 C7 H7 119.9
C7 C8 C3 118.29(15)
C7 C8 H8 120.9
C3 C8 H8 120.9
C10 C9 C14 117.43(15)
C10 C9 C6 121.21(14)
C14 C9 C6 121.35(14)
C9 C10 C11 121.89(15)
C9 C10 H10 119.1
C11 C10 H10 119.1
C12 C11 C10 115.67(15)
C12 C11 C16 121.82(15)
C10 C11 C16 122.50(14)
C12 N13 C14 118.79(13)
N13 C14 N15 116.27(14)
N13 C14 C9 121.44(14)
N15 C14 C9 122.28(14)
C21 C16 C17 118.02(15)
C21 C16 C11 121.42(15)
C17 C16 C11 120.55(14)
C18 C17 C16 121.22(15)
C18 C17 H17 119.4
C16 C17 H17 119.4
C19 C18 C17 119.31(16)
C19 C18 H18 120.3
C17 C18 H18 120.3
C18 C19 C20 120.57(15)
C18 C19 S22 119.43(13)
C20 C19 S22 119.99(13)
C21 C20 C19 119.41(16)
C21 C20 H20 120.3
C19 C20 H20 120.3
C20 C21 C16 121.45(16)
C20 C21 H21 119.3
C16 C21 H21 119.3
S22 C25 H25A 109.5
S22 C25 H25B 109.5
H25A C25 H25B 109.5
S22 C25 H25C 109.5
H25A C25 H25C 109.5
H25B C25 H25C 109.5

loop_
_geom_bond_atom_site_label_1
_geom_bond_atom_site_label_2
_geom_bond_distance
S22 O23 1.4314(13)
S22 O24 1.4353(13)
S22 C25 1.7590(19)
S22 C19 1.7603(16)
O2 C3 1.354(2)
O2 C1 1.440(2)
N4 C3 1.319(2)
N4 C5 1.347(2)
C12 N13 1.338(2)
C12 C11 1.386(2)
C12 H12 0.9500
N15 C14 1.352(2)
N15 H15A 0.8800
N15 H15B 0.8800
C1 H1A 0.9800
C1 H1B 0.9800
C1 H1C 0.9800
C3 C8 1.392(2)
C5 C6 1.377(2)
C5 H5 0.9500
C6 C7 1.400(2)
C6 C9 1.481(2)
C7 C8 1.364(2)
C7 H7 0.9500
C8 H8 0.9500
C9 C10 1.381(2)
C9 C14 1.419(2)
C10 C11 1.400(2)
C10 H10 0.9500
C11 C16 1.483(2)
N13 C14 1.346(2)
C16 C21 1.394(2)
C16 C17 1.394(2)
C17 C18 1.388(2)
C17 H17 0.9500
C18 C19 1.386(2)
C18 H18 0.9500
C19 C20 1.386(2)
C20 C21 1.381(2)
C20 H20 0.9500
C21 H21 0.9500
C25 H25A 0.9800
C25 H25B 0.9800
C25 H25C 0.9800

loop_
_geom_torsion_atom_site_label_1
_geom_torsion_atom_site_label_2
_geom_torsion_atom_site_label_3
_geom_torsion_atom_site_label_4
_geom_torsion
C5 N4 C3 O2 -179.21(15)
C5 N4 C3 C8 1.5(3)
C1 O2 C3 N4 4.0(2)
C1 O2 C3 C8 -176.66(17)
C3 N4 C5 C6 -0.8(3)
N4 C5 C6 C7 -0.5(3)
N4 C5 C6 C9 -178.46(15)
C5 C6 C7 C8 1.2(3)
C9 C6 C7 C8 179.11(16)
C6 C7 C8 C3 -0.6(3)
N4 C3 C8 C7 -0.8(3)
O2 C3 C8 C7 179.86(16)
C5 C6 C9 C10 52.0(2)
C7 C6 C9 C10 -125.77(18)
C5 C6 C9 C14 -126.96(18)
C7 C6 C9 C14 55.2(2)
C14 C9 C10 C11 -1.3(2)
C6 C9 C10 C11 179.71(15)
N13 C12 C11 C10 2.1(2)
N13 C12 C11 C16 -178.95(15)
C9 C10 C11 C12 -1.2(2)
C9 C10 C11 C16 179.89(16)
C11 C12 N13 C14 -0.4(2)
C12 N13 C14 N15 176.80(15)
C12 N13 C14 C9 -2.3(2)
C10 C9 C14 N13 3.1(2)
C6 C9 C14 N13 -177.88(15)
C10 C9 C14 N15 -175.96(15)
C6 C9 C14 N15 3.1(2)
C12 C11 C16 C21 -151.09(17)
C10 C11 C16 C21 27.8(2)
C12 C11 C16 C17 27.9(2)
C10 C11 C16 C17 -153.20(16)
C21 C16 C17 C18 -0.3(2)
C11 C16 C17 C18 -179.30(15)
C16 C17 C18 C19 -0.7(2)
C17 C18 C19 C20 1.0(2)
C17 C18 C19 S22 -179.35(12)
O23 S22 C19 C18 -140.75(14)
O24 S22 C19 C18 -10.82(16)
C25 S22 C19 C18 104.76(15)
O23 S22 C19 C20 38.92(16)
O24 S22 C19 C20 168.84(14)
C25 S22 C19 C20 -75.57(16)
C18 C19 C20 C21 -0.3(3)
S22 C19 C20 C21 180.00(14)
C19 C20 C21 C16 -0.6(3)
C17 C16 C21 C20 0.9(3)
C11 C16 C21 C20 179.96(17)
